data_1572117
loop_
_publ_author_name
'Minko, Yury'
'Fetrow, Taylor V.'
'Sharma, Shikha'
'Cashman, Brenna K.'
'Tondreau, Aaron M.'

_publ_section_title
;
 Flexible interactions of the rare-earth elements Y, La, and Lu with
 phosphorus in metallacyclohexane rings.
;
_journal_issue 30
_journal_name_full 'Chemical science'
_journal_page_first 12138
_journal_page_last 12147
_journal_paper_doi 10.1039/d4sc02077d
_journal_volume 15
_journal_year 2024
_chemical_formula_moiety '2(C43 H62 N2 O P Y), 1.5(C4 H10 O)'
_chemical_formula_sum 'C92 H139 N4 O3.5 P2 Y2'
_chemical_formula_weight 1596.82
_chemical_properties_physical Air-sensitive,Moisture-sensitive
_space_group_crystal_system triclinic
_space_group_IT_number 2
_space_group_name_Hall '-P 1'
_space_group_name_H-M_alt 'P -1'
_atom_sites_solution_hydrogens geom
_atom_sites_solution_primary dual
_audit_creation_date 2021-09-27
_audit_creation_method
;
Olex2 1.2
(compiled Apr  3 2018 11:26:26 for OlexSys, GUI svn.r5486)
;
_audit_update_record
;
2024-01-24 deposited with the CCDC.	2024-06-20 downloaded from the CCDC.
;
_cell_angle_alpha 98.801(3)
_cell_angle_beta 105.570(3)
_cell_angle_gamma 99.416(3)
_cell_formula_units_Z 2
_cell_length_a 12.7857(14)
_cell_length_b 18.839(2)
_cell_length_c 19.534(2)
_cell_measurement_reflns_used 9636
_cell_measurement_temperature 100.0
_cell_measurement_theta_max 30.47
_cell_measurement_theta_min 2.35
_cell_volume 4374.4(8)
_computing_cell_refinement 'SAINT V8.40B (?, 2016)'
_computing_data_reduction 'SAINT V8.40B (?, 2016)'
_computing_molecular_graphics 'Olex2 (Dolomanov et al., 2009)'
_computing_publication_material 'Olex2 (Dolomanov et al., 2009)'
_computing_structure_refinement 'ShelXL (Sheldrick, 2015)'
_computing_structure_solution 'ShelXT (Sheldrick, 2015)'
_diffrn_ambient_temperature 100.0
_diffrn_measured_fraction_theta_full 0.996
_diffrn_measured_fraction_theta_max 0.997
_diffrn_measurement_device_type 'Bruker APEX-II CCD'
_diffrn_measurement_method '\f and \w scans'
_diffrn_radiation_type MoK\a
_diffrn_radiation_wavelength 0.71073
_diffrn_reflns_av_R_equivalents 0.0282
_diffrn_reflns_av_unetI/netI 0.0267
_diffrn_reflns_Laue_measured_fraction_full 0.996
_diffrn_reflns_Laue_measured_fraction_max 0.997
_diffrn_reflns_limit_h_max 17
_diffrn_reflns_limit_h_min -17
_diffrn_reflns_limit_k_max 25
_diffrn_reflns_limit_k_min -25
_diffrn_reflns_limit_l_max 26
_diffrn_reflns_limit_l_min -26
_diffrn_reflns_number 74818
_diffrn_reflns_point_group_measured_fraction_full 0.996
_diffrn_reflns_point_group_measured_fraction_max 0.997
_diffrn_reflns_theta_full 25.242
_diffrn_reflns_theta_max 28.282
_diffrn_reflns_theta_min 2.284
_diffrn_standards_number 0
_exptl_absorpt_coefficient_mu 1.406
_exptl_absorpt_correction_T_max 0.7461
_exptl_absorpt_correction_T_min 0.6741
_exptl_absorpt_correction_type multi-scan
_exptl_absorpt_process_details
;
SADABS-2016/2 (Bruker,2016) was used for absorption correction.
wR2(int) was 0.0471 before and 0.0391 after correction.
The Ratio of minimum to maximum transmission is 0.9035.
The \l/2 correction factor is Not present.
;
_exptl_crystal_colour colourless
_exptl_crystal_density_diffrn 1.212
_exptl_crystal_description block
_exptl_crystal_F_000 1710
_exptl_crystal_size_max 0.15
_exptl_crystal_size_mid 0.09
_exptl_crystal_size_min 0.09
_refine_diff_density_max 0.628
_refine_diff_density_min -0.532
_refine_diff_density_rms 0.048
_refine_ls_extinction_method none
_refine_ls_goodness_of_fit_ref 1.023
_refine_ls_hydrogen_treatment constr
_refine_ls_matrix_type full
_refine_ls_number_parameters 1002
_refine_ls_number_reflns 21611
_refine_ls_number_restraints 0
_refine_ls_restrained_S_all 1.023
_refine_ls_R_factor_all 0.0342
_refine_ls_R_factor_gt 0.0279
_refine_ls_shift/su_max 0.003
_refine_ls_shift/su_mean 0.000
_refine_ls_structure_factor_coef Fsqd
_refine_ls_weighting_details 'w=1/[\s^2^(Fo^2^)+(0.0287P)^2^+2.2988P] where P=(Fo^2^+2Fc^2^)/3'
_refine_ls_weighting_scheme calc
_refine_ls_wR_factor_gt 0.0659
_refine_ls_wR_factor_ref 0.0683
_reflns_Friedel_coverage 0.000
_reflns_number_gt 19157
_reflns_number_total 21611
_reflns_threshold_expression 'I > 2\s(I)'
_cod_data_source_file d4sc02077d2.cif
_cod_data_source_block BiAMPYInd_Ether
_cod_depositor_comments 'Adding full bibliography for 1572109--1572117.cif.'
_cod_original_cell_volume 4374.2(9)
_cod_original_formula_sum 'C92 H139 N4 O3.50 P2 Y2'
_cod_database_code 1572117
_shelx_shelxl_version_number 2018/3
_shelx_space_group_comment
;
The symmetry employed for this shelxl refinement is uniquely defined
by the following loop, which should always be used as a source of
symmetry information in preference to the above space-group names.
They are only intended as comments.
;
_shelx_estimated_absorpt_t_max 0.884
_shelx_estimated_absorpt_t_min 0.817
_olex2_refinement_description
;
1. Fixed Uiso
 At 1.2 times of:
  All C(H) groups, All C(H,H) groups
 At 1.5 times of:
  All C(H,H,H) groups
2. Others
 Sof(C89A)=Sof(H89C)=Sof(H89D)=Sof(C90A)=Sof(H90D)=Sof(H90E)=Sof(H90F)=1-FVAR(1)
 Sof(C89)=Sof(H89A)=Sof(H89B)=Sof(C90)=Sof(H90A)=Sof(H90B)=Sof(H90C)=FVAR(1)
 Fixed Sof: C91(0.5) H91A(0.5) H91B(0.5) C91A(0.5) H91C(0.5) H91D(0.5)
 C92A(0.5) H92A(0.5) H92B(0.5) H92C(0.5) C92(0.5) H92D(0.5) H92E(0.5) H92F(0.5)
3.a Ternary CH refined with riding coordinates:
 C28(H28), C31(H31), C74(H74), C71(H71)
3.b Secondary CH2 refined with riding coordinates:
 C42(H42A,H42B), C01L(H01A,H01B), C44(H44A,H44B), C1(H1A,H1B), C43(H43A,H43B),
 C40(H40A,H40B), C41(H41A,H41B), C86(H86A,H86B), C83(H83A,H83B), C85(H85A,H85B),
  C45(H45A,H45B), C84(H84A,H84B), C87(H87A,H87B), C91(H91A,H91B), C91A(H91C,
 H91D), C89(H89A,H89B), C89A(H89C,H89D)
3.c Aromatic/amide H refined with riding coordinates:
 C78(H78), C66(H66), C35(H35), C20(H20), C18(H18), C16(H16), C79(H79),
 C36(H36), C51(H51), C53(H53), C8(H8), C61(H61), C10(H10), C63(H63), C59(H59),
 C23(H23), C55(H55), C12(H12)
3.d Idealised Me refined as rotating group:
 C73(H73A,H73B,H73C), C33(H33A,H33B,H33C), C38(H38A,H38B,H38C), C82(H82A,H82B,
 H82C), C21(H21A,H21B,H21C), C5(H5A,H5B,H5C), C6(H6A,H6B,H6C), C49(H49A,H49B,
 H49C), C47(H47A,H47B,H47C), C39(H39A,H39B,H39C), C22(H22A,H22B,H22C), C32(H32A,
 H32B,H32C), C57(H57A,H57B,H57C), C64(H64A,H64B,H64C), C4(H4A,H4B,H4C),
 C56(H56A,H56B,H56C), C30(H30A,H30B,H30C), C75(H75A,H75B,H75C), C48(H48A,H48B,
 H48C), C72(H72A,H72B,H72C), C81(H81A,H81B,H81C), C29(H29A,H29B,H29C), C65(H65A,
 H65B,H65C), C14(H14A,H14B,H14C), C76(H76A,H76B,H76C), C13(H13A,H13B,H13C),
 C88(H88A,H88B,H88C), C90(H90A,H90B,H90C), C92A(H92A,H92B,H92C), C92(H92D,H92E,
 H92F), C90A(H90D,H90E,H90F)
;
_olex2_submission_special_instructions 'No special instructions were received'

loop_
_space_group_symop_operation_xyz
'x, y, z'
'-x, -y, -z'

loop_
_atom_site_label
_atom_site_type_symbol
_atom_site_fract_x
_atom_site_fract_y
_atom_site_fract_z
_atom_site_U_iso_or_equiv
_atom_site_adp_type
_atom_site_occupancy
_atom_site_site_symmetry_order
_atom_site_calc_flag
_atom_site_refinement_flags_posn
_atom_site_refinement_flags_adp
_atom_site_refinement_flags_occupancy
_atom_site_disorder_assembly
_atom_site_disorder_group
Y1 Y 0.96523(2) 0.62268(2) 0.26274(2) 0.01149(3) Uani 1 1 d . . . . .
Y2 Y 0.35163(2) 0.16623(2) 0.23402(2) 0.01211(3) Uani 1 1 d . . . . .
P1 P 0.94340(3) 0.64380(2) 0.11596(2) 0.01278(6) Uani 1 1 d . . . . .
P2 P 0.45435(3) 0.25382(2) 0.38040(2) 0.01367(7) Uani 1 1 d . . . . .
O1 O 0.82813(8) 0.58923(5) 0.31717(5) 0.01592(19) Uani 1 1 d . . . . .
O2 O 0.33246(8) 0.04362(5) 0.17986(5) 0.0177(2) Uani 1 1 d . . . . .
N1 N 0.87200(10) 0.70670(6) 0.22082(6) 0.0150(2) Uani 1 1 d . . . . .
N3 N 0.53586(9) 0.17785(6) 0.28804(6) 0.0153(2) Uani 1 1 d . . . . .
N2 N 0.87578(9) 0.52883(6) 0.16734(6) 0.0138(2) Uani 1 1 d . . . . .
C19 C 0.81608(12) 0.36161(8) 0.23885(8) 0.0182(3) Uani 1 1 d . . . . .
N4 N 0.29787(10) 0.13219(6) 0.32691(6) 0.0171(2) Uani 1 1 d . . . . .
C77 C 0.09331(11) 0.13627(7) 0.07768(7) 0.0157(3) Uani 1 1 d . . . . .
C54 C 0.66707(13) 0.09292(8) 0.15884(8) 0.0203(3) Uani 1 1 d . . . . .
C25 C 1.13332(11) 0.67877(7) 0.38738(7) 0.0144(2) Uani 1 1 d . . . . .
C24 C 1.15989(11) 0.71561(7) 0.33313(7) 0.0148(2) Uani 1 1 d . . . . .
C78 C 0.10533(12) 0.10057(8) 0.01453(8) 0.0193(3) Uani 1 1 d . . . . .
H78 H 0.044365 0.064416 -0.017949 0.023 Uiso 1 1 calc R . . . .
C66 C 0.30197(11) 0.29180(7) 0.20632(8) 0.0150(3) Uani 1 1 d . . . . .
H66 H 0.329813 0.332906 0.245881 0.018 Uiso 1 1 calc R . . . .
C34 C 1.10993(12) 0.70470(8) 0.45350(7) 0.0178(3) Uani 1 1 d . . . . .
C68 C 0.28791(11) 0.20882(7) 0.10463(7) 0.0143(2) Uani 1 1 d . . . . .
C73 C 0.04575(13) 0.31102(9) 0.19120(9) 0.0275(3) Uani 1 1 d . . . . .
H73A H 0.097682 0.357215 0.195884 0.041 Uiso 1 1 calc GR . . . .
H73B H -0.009805 0.320772 0.215493 0.041 Uiso 1 1 calc GR . . . .
H73C H 0.008446 0.289405 0.139653 0.041 Uiso 1 1 calc GR . . . .
C3 C 0.95616(11) 0.66407(7) 0.02805(7) 0.0152(3) Uani 1 1 d . . . . .
C37 C 1.12208(11) 0.55247(8) 0.41534(8) 0.0175(3) Uani 1 1 d . . . . .
O4 O 1.500000 1.000000 0.500000 0.0759(9) Uani 1 2 d S T P . .
C46 C 0.51243(12) 0.32300(8) 0.46754(8) 0.0177(3) Uani 1 1 d . . . . .
C67 C 0.36017(11) 0.27120(7) 0.15713(7) 0.0148(3) Uani 1 1 d . . . . .
C35 C 1.09647(12) 0.65554(8) 0.49701(8) 0.0211(3) Uani 1 1 d . . . . .
H35 H 1.082366 0.672087 0.541437 0.025 Uiso 1 1 calc R . . . .
C80 C 0.29651(12) 0.16731(8) 0.03913(8) 0.0174(3) Uani 1 1 d . . . . .
C20 C 0.85270(11) 0.43336(7) 0.23393(8) 0.0157(3) Uani 1 1 d . . . . .
H20 H 0.890360 0.468940 0.277380 0.019 Uiso 1 1 calc R . . . .
C18 C 0.76335(12) 0.30827(8) 0.17535(9) 0.0207(3) Uani 1 1 d . . . . .
H18 H 0.738586 0.258716 0.178117 0.025 Uiso 1 1 calc R . . . .
C16 C 0.78130(11) 0.40103(8) 0.10391(8) 0.0168(3) Uani 1 1 d . . . . .
H16 H 0.766996 0.413919 0.057630 0.020 Uiso 1 1 calc R . . . .
C79 C 0.20538(12) 0.11556(8) -0.00418(8) 0.0201(3) Uani 1 1 d . . . . .
H79 H 0.209184 0.088670 -0.048424 0.024 Uiso 1 1 calc R . . . .
C28 C 1.19666(12) 0.52497(8) 0.26324(8) 0.0184(3) Uani 1 1 d . . . . .
H28 H 1.148453 0.480345 0.269264 0.022 Uiso 1 1 calc R . . . .
C31 C 1.17308(12) 0.79699(7) 0.33071(8) 0.0171(3) Uani 1 1 d . . . . .
H31 H 1.115263 0.815952 0.349463 0.020 Uiso 1 1 calc R . . . .
C36 C 1.10275(12) 0.58119(8) 0.47840(8) 0.0206(3) Uani 1 1 d . . . . .
H36 H 1.093166 0.549843 0.511002 0.025 Uiso 1 1 calc R . . . .
C69 C 0.18543(11) 0.19224(7) 0.12459(7) 0.0137(2) Uani 1 1 d . . . . .
C52 C 0.80257(12) 0.12629(8) 0.27780(9) 0.0215(3) Uani 1 1 d . . . . .
C51 C 0.72407(12) 0.15251(8) 0.30680(8) 0.0186(3) Uani 1 1 d . . . . .
H51 H 0.743966 0.171772 0.357517 0.022 Uiso 1 1 calc R . . . .
C33 C 1.28745(13) 0.84126(8) 0.37928(9) 0.0263(3) Uani 1 1 d . . . . .
H33A H 1.299095 0.832650 0.428733 0.039 Uiso 1 1 calc GR . . . .
H33B H 1.291060 0.893757 0.380057 0.039 Uiso 1 1 calc GR . . . .
H33C H 1.345346 0.825697 0.360106 0.039 Uiso 1 1 calc GR . . . .
C62 C 0.04972(12) -0.01913(8) 0.25541(8) 0.0186(3) Uani 1 1 d . . . . .
C74 C 0.47154(11) 0.31541(8) 0.15797(8) 0.0187(3) Uani 1 1 d . . . . .
H74 H 0.514859 0.280319 0.141349 0.022 Uiso 1 1 calc R . . . .
C38 C 1.12812(13) 0.47263(8) 0.39947(9) 0.0237(3) Uani 1 1 d . . . . .
H38A H 1.202954 0.469022 0.397616 0.036 Uiso 1 1 calc GR . . . .
H38B H 1.073673 0.447937 0.352611 0.036 Uiso 1 1 calc GR . . . .
H38C H 1.111672 0.449020 0.437853 0.036 Uiso 1 1 calc GR . . . .
C82 C -0.01596(11) 0.11778(8) 0.09354(8) 0.0204(3) Uani 1 1 d . . . . .
H82A H -0.048036 0.161539 0.096789 0.031 Uiso 1 1 calc GR . . . .
H82B H -0.003594 0.101284 0.139716 0.031 Uiso 1 1 calc GR . . . .
H82C H -0.067227 0.078507 0.054425 0.031 Uiso 1 1 calc GR . . . .
C21 C 0.83500(14) 0.34117(9) 0.31215(9) 0.0248(3) Uani 1 1 d . . . . .
H21A H 0.885170 0.306840 0.316703 0.037 Uiso 1 1 calc GR . . . .
H21B H 0.763795 0.317799 0.317053 0.037 Uiso 1 1 calc GR . . . .
H21C H 0.868344 0.385579 0.350377 0.037 Uiso 1 1 calc GR . . . .
C53 C 0.77387(13) 0.09707(8) 0.20422(9) 0.0226(3) Uani 1 1 d . . . . .
H53 H 0.827323 0.079651 0.184337 0.027 Uiso 1 1 calc R . . . .
C71 C 0.10985(11) 0.25729(8) 0.22655(8) 0.0180(3) Uani 1 1 d . . . . .
H71 H 0.056328 0.209542 0.218569 0.022 Uiso 1 1 calc R . . . .
C5 C 0.84223(13) 0.65930(9) -0.02543(8) 0.0213(3) Uani 1 1 d . . . . .
H5A H 0.795969 0.610124 -0.033241 0.032 Uiso 1 1 calc GR . . . .
H5B H 0.851245 0.668531 -0.071770 0.032 Uiso 1 1 calc GR . . . .
H5C H 0.806367 0.696190 -0.005604 0.032 Uiso 1 1 calc GR . . . .
C6 C 1.01627(13) 0.60891(8) -0.00284(8) 0.0207(3) Uani 1 1 d . . . . .
H6A H 1.085906 0.609464 0.033944 0.031 Uiso 1 1 calc GR . . . .
H6B H 1.032580 0.622569 -0.045912 0.031 Uiso 1 1 calc GR . . . .
H6C H 0.968725 0.559464 -0.016293 0.031 Uiso 1 1 calc GR . . . .
C8 C 0.76865(12) 0.80680(8) 0.22314(9) 0.0200(3) Uani 1 1 d . . . . .
H8 H 0.753118 0.803697 0.172277 0.024 Uiso 1 1 calc R . . . .
C49 C 0.41622(14) 0.34988(9) 0.48861(9) 0.0295(4) Uani 1 1 d . . . . .
H49A H 0.371999 0.367899 0.448310 0.044 Uiso 1 1 calc GR . . . .
H49B H 0.446085 0.389787 0.531740 0.044 Uiso 1 1 calc GR . . . .
H49C H 0.369091 0.309123 0.499249 0.044 Uiso 1 1 calc GR . . . .
C70 C 0.19698(11) 0.24368(7) 0.18948(7) 0.0148(3) Uani 1 1 d . . . . .
C42 C 0.64385(13) 0.56775(10) 0.32407(9) 0.0274(3) Uani 1 1 d . . . . .
H42A H 0.569808 0.535307 0.298948 0.033 Uiso 1 1 calc R . . . .
H42B H 0.634212 0.615637 0.347585 0.033 Uiso 1 1 calc R . . . .
C47 C 0.58716(14) 0.38837(8) 0.45384(9) 0.0269(3) Uani 1 1 d . . . . .
H47A H 0.648866 0.372009 0.439923 0.040 Uiso 1 1 calc GR . . . .
H47B H 0.616693 0.426762 0.498227 0.040 Uiso 1 1 calc GR . . . .
H47C H 0.543655 0.408093 0.414618 0.040 Uiso 1 1 calc GR . . . .
C50 C 0.61630(11) 0.15113(7) 0.26286(7) 0.0150(3) Uani 1 1 d . . . . .
C61 C 0.03829(12) -0.04081(8) 0.31869(8) 0.0201(3) Uani 1 1 d . . . . .
H61 H -0.020877 -0.079952 0.315946 0.024 Uiso 1 1 calc R . . . .
C17 C 0.74724(12) 0.32782(8) 0.10828(8) 0.0200(3) Uani 1 1 d . . . . .
C10 C 0.75010(14) 0.86271(9) 0.33747(10) 0.0295(4) Uani 1 1 d . . . . .
H10 H 0.725019 0.898703 0.364927 0.035 Uiso 1 1 calc R . . . .
C01L C 0.85873(11) 0.54935(7) 0.09650(7) 0.0153(3) Uani 1 1 d . . . . .
H01A H 0.779223 0.548322 0.073669 0.018 Uiso 1 1 calc R . . . .
H01B H 0.883931 0.515355 0.063579 0.018 Uiso 1 1 calc R . . . .
C39 C 1.10553(14) 0.78350(8) 0.47818(8) 0.0245(3) Uani 1 1 d . . . . .
H39A H 1.179325 0.814950 0.488474 0.037 Uiso 1 1 calc GR . . . .
H39B H 1.082355 0.788422 0.522287 0.037 Uiso 1 1 calc GR . . . .
H39C H 1.052056 0.798472 0.439855 0.037 Uiso 1 1 calc GR . . . .
C22 C 0.69464(15) 0.27017(9) 0.03936(10) 0.0313(4) Uani 1 1 d . . . . .
H22A H 0.679499 0.221695 0.051487 0.047 Uiso 1 1 calc GR . . . .
H22B H 0.745396 0.270253 0.009643 0.047 Uiso 1 1 calc GR . . . .
H22C H 0.624815 0.281072 0.012149 0.047 Uiso 1 1 calc GR . . . .
C32 C 1.15683(14) 0.81052(8) 0.25380(8) 0.0228(3) Uani 1 1 d . . . . .
H32A H 1.211778 0.791424 0.233901 0.034 Uiso 1 1 calc GR . . . .
H32B H 1.166488 0.863442 0.255078 0.034 Uiso 1 1 calc GR . . . .
H32C H 1.081802 0.785361 0.223051 0.034 Uiso 1 1 calc GR . . . .
C63 C 0.13604(11) 0.03822(8) 0.25982(8) 0.0171(3) Uani 1 1 d . . . . .
H63 H 0.143018 0.052679 0.216463 0.021 Uiso 1 1 calc R . . . .
C57 C 0.63592(15) 0.05864(10) 0.07913(9) 0.0303(4) Uani 1 1 d . . . . .
H57A H 0.692953 0.079911 0.058725 0.045 Uiso 1 1 calc GR . . . .
H57B H 0.564097 0.068313 0.053738 0.045 Uiso 1 1 calc GR . . . .
H57C H 0.630476 0.005426 0.073132 0.045 Uiso 1 1 calc GR . . . .
C26 C 1.13941(11) 0.60168(7) 0.36805(7) 0.0144(2) Uani 1 1 d . . . . .
C15 C 0.83619(11) 0.45579(7) 0.16658(7) 0.0138(2) Uani 1 1 d . . . . .
C64 C -0.03153(13) -0.05737(9) 0.18270(9) 0.0250(3) Uani 1 1 d . . . . .
H64A H -0.028515 -0.109505 0.173508 0.038 Uiso 1 1 calc GR . . . .
H64B H -0.012159 -0.034672 0.144584 0.038 Uiso 1 1 calc GR . . . .
H64C H -0.106811 -0.052841 0.182673 0.038 Uiso 1 1 calc GR . . . .
C59 C 0.19977(13) 0.05247(8) 0.38938(8) 0.0209(3) Uani 1 1 d . . . . .
H59 H 0.250381 0.076567 0.435512 0.025 Uiso 1 1 calc R . . . .
C4 C 1.02837(14) 0.74181(8) 0.04362(8) 0.0234(3) Uani 1 1 d . . . . .
H4A H 0.991234 0.777596 0.063864 0.035 Uiso 1 1 calc GR . . . .
H4B H 1.039248 0.753110 -0.001649 0.035 Uiso 1 1 calc GR . . . .
H4C H 1.100700 0.744310 0.078564 0.035 Uiso 1 1 calc GR . . . .
C9 C 0.73145(13) 0.85927(8) 0.26386(10) 0.0259(3) Uani 1 1 d . . . . .
C23 C 1.18291(11) 0.66214(7) 0.28338(7) 0.0149(3) Uani 1 1 d . . . . .
H23 H 1.205154 0.671941 0.242497 0.018 Uiso 1 1 calc R . . . .
C60 C 0.11289(12) -0.00540(8) 0.38531(8) 0.0200(3) Uani 1 1 d . . . . .
C11 C 0.80536(14) 0.81388(8) 0.37176(9) 0.0247(3) Uani 1 1 d . . . . .
C27 C 1.16876(11) 0.59214(7) 0.30192(7) 0.0147(3) Uani 1 1 d . . . . .
C56 C 0.91764(14) 0.12995(10) 0.32709(10) 0.0330(4) Uani 1 1 d . . . . .
H56A H 0.951680 0.180952 0.352532 0.050 Uiso 1 1 calc GR . . . .
H56B H 0.963396 0.112182 0.298037 0.050 Uiso 1 1 calc GR . . . .
H56C H 0.912502 0.099108 0.362657 0.050 Uiso 1 1 calc GR . . . .
C55 C 0.59021(12) 0.12002(8) 0.18805(8) 0.0177(3) Uani 1 1 d . . . . .
H55 H 0.517936 0.117599 0.156878 0.021 Uiso 1 1 calc R . . . .
C30 C 1.31850(13) 0.52164(9) 0.29749(10) 0.0280(3) Uani 1 1 d . . . . .
H30A H 1.367598 0.563567 0.290077 0.042 Uiso 1 1 calc GR . . . .
H30B H 1.332907 0.475729 0.274568 0.042 Uiso 1 1 calc GR . . . .
H30C H 1.332675 0.523509 0.349662 0.042 Uiso 1 1 calc GR . . . .
C75 C 0.53949(12) 0.35902(9) 0.23376(9) 0.0252(3) Uani 1 1 d . . . . .
H75A H 0.498618 0.394084 0.250884 0.038 Uiso 1 1 calc GR . . . .
H75B H 0.610909 0.385790 0.232028 0.038 Uiso 1 1 calc GR . . . .
H75C H 0.552614 0.325221 0.267080 0.038 Uiso 1 1 calc GR . . . .
C48 C 0.57923(15) 0.29104(9) 0.52782(8) 0.0295(4) Uani 1 1 d . . . . .
H48A H 0.530810 0.249277 0.536020 0.044 Uiso 1 1 calc GR . . . .
H48B H 0.609296 0.328875 0.572614 0.044 Uiso 1 1 calc GR . . . .
H48C H 0.640526 0.274428 0.513568 0.044 Uiso 1 1 calc GR . . . .
C72 C 0.15915(13) 0.28723(9) 0.30826(8) 0.0251(3) Uani 1 1 d . . . . .
H72A H 0.211648 0.334226 0.317168 0.038 Uiso 1 1 calc GR . . . .
H72B H 0.198094 0.252012 0.330713 0.038 Uiso 1 1 calc GR . . . .
H72C H 0.099347 0.294671 0.329347 0.038 Uiso 1 1 calc GR . . . .
C44 C 0.57199(11) 0.21492(8) 0.36473(7) 0.0171(3) Uani 1 1 d . . . . .
H44A H 0.638916 0.254499 0.375277 0.020 Uiso 1 1 calc R . . . .
H44B H 0.589825 0.179483 0.396368 0.020 Uiso 1 1 calc R . . . .
C81 C 0.39985(13) 0.18041(9) 0.01550(8) 0.0248(3) Uani 1 1 d . . . . .
H81A H 0.413413 0.230272 0.006266 0.037 Uiso 1 1 calc GR . . . .
H81B H 0.389736 0.144570 -0.029029 0.037 Uiso 1 1 calc GR . . . .
H81C H 0.463542 0.174890 0.053907 0.037 Uiso 1 1 calc GR . . . .
C1 C 0.85325(12) 0.70344(7) 0.14311(7) 0.0161(3) Uani 1 1 d . . . . .
H1A H 0.873647 0.753224 0.133688 0.019 Uiso 1 1 calc R . . . .
H1B H 0.774170 0.682228 0.115718 0.019 Uiso 1 1 calc R . . . .
C43 C 0.71142(11) 0.57760(8) 0.27200(8) 0.0195(3) Uani 1 1 d . . . . .
H43A H 0.691607 0.533273 0.232735 0.023 Uiso 1 1 calc R . . . .
H43B H 0.698796 0.620625 0.249992 0.023 Uiso 1 1 calc R . . . .
C58 C 0.21386(11) 0.07573(7) 0.32692(8) 0.0165(3) Uani 1 1 d . . . . .
C7 C 0.82883(11) 0.75841(7) 0.25631(8) 0.0163(3) Uani 1 1 d . . . . .
C29 C 1.17468(15) 0.52209(9) 0.18201(9) 0.0273(3) Uani 1 1 d . . . . .
H29A H 1.096770 0.523559 0.160039 0.041 Uiso 1 1 calc GR . . . .
H29B H 1.190048 0.476488 0.159198 0.041 Uiso 1 1 calc GR . . . .
H29C H 1.223107 0.564382 0.174642 0.041 Uiso 1 1 calc GR . . . .
C12 C 0.84471(13) 0.76335(8) 0.33154(8) 0.0199(3) Uani 1 1 d . . . . .
H12 H 0.883755 0.730836 0.355301 0.024 Uiso 1 1 calc R . . . .
C65 C 0.10318(15) -0.02943(9) 0.45403(9) 0.0287(4) Uani 1 1 d . . . . .
H65A H 0.031136 -0.063004 0.443817 0.043 Uiso 1 1 calc GR . . . .
H65B H 0.109034 0.013773 0.490981 0.043 Uiso 1 1 calc GR . . . .
H65C H 0.163064 -0.054665 0.471895 0.043 Uiso 1 1 calc GR . . . .
C40 C 0.83087(13) 0.57406(9) 0.38834(8) 0.0223(3) Uani 1 1 d . . . . .
H40A H 0.850210 0.620383 0.425082 0.027 Uiso 1 1 calc R . . . .
H40B H 0.886009 0.543902 0.403771 0.027 Uiso 1 1 calc R . . . .
C14 C 0.82008(17) 0.81469(10) 0.45133(10) 0.0359(4) Uani 1 1 d . . . . .
H14A H 0.878404 0.857062 0.480953 0.054 Uiso 1 1 calc GR . . . .
H14B H 0.841342 0.769246 0.462921 0.054 Uiso 1 1 calc GR . . . .
H14C H 0.750039 0.818277 0.461686 0.054 Uiso 1 1 calc GR . . . .
O3 O 0.47639(19) 0.64706(12) 0.18647(11) 0.0851(7) Uani 1 1 d . . . . .
C41 C 0.71435(13) 0.53236(9) 0.37891(9) 0.0268(3) Uani 1 1 d . . . . .
H41A H 0.695958 0.539202 0.425256 0.032 Uiso 1 1 calc R . . . .
H41B H 0.705021 0.479162 0.359836 0.032 Uiso 1 1 calc R . . . .
C86 C 0.38461(13) -0.00359(8) 0.22622(8) 0.0223(3) Uani 1 1 d . . . . .
H86A H 0.348834 -0.009713 0.264666 0.027 Uiso 1 1 calc R . . . .
H86B H 0.464930 0.017680 0.249342 0.027 Uiso 1 1 calc R . . . .
C83 C 0.26933(15) -0.00113(8) 0.10838(8) 0.0282(3) Uani 1 1 d . . . . .
H83A H 0.309651 0.006803 0.072498 0.034 Uiso 1 1 calc R . . . .
H83B H 0.195536 0.011142 0.091449 0.034 Uiso 1 1 calc R . . . .
C76 C 0.45530(14) 0.36853(10) 0.10584(11) 0.0336(4) Uani 1 1 d . . . . .
H76A H 0.410499 0.341039 0.057162 0.050 Uiso 1 1 calc GR . . . .
H76B H 0.527928 0.393152 0.104038 0.050 Uiso 1 1 calc GR . . . .
H76C H 0.417080 0.405374 0.122990 0.050 Uiso 1 1 calc GR . . . .
C85 C 0.36663(15) -0.07636(9) 0.17497(10) 0.0316(4) Uani 1 1 d . . . . .
H85A H 0.361383 -0.117781 0.200422 0.038 Uiso 1 1 calc R . . . .
H85B H 0.427513 -0.077150 0.152657 0.038 Uiso 1 1 calc R . . . .
C13 C 0.67023(16) 0.91165(10) 0.22668(12) 0.0392(4) Uani 1 1 d . . . . .
H13A H 0.722508 0.958056 0.232639 0.059 Uiso 1 1 calc GR . . . .
H13B H 0.611830 0.921070 0.248445 0.059 Uiso 1 1 calc GR . . . .
H13C H 0.636630 0.889827 0.174840 0.059 Uiso 1 1 calc GR . . . .
C45 C 0.36610(12) 0.17537(8) 0.39874(8) 0.0207(3) Uani 1 1 d . . . . .
H45A H 0.412400 0.145540 0.425957 0.025 Uiso 1 1 calc R . . . .
H45B H 0.318645 0.192866 0.427342 0.025 Uiso 1 1 calc R . . . .
C84 C 0.25716(16) -0.07993(9) 0.11843(10) 0.0328(4) Uani 1 1 d . . . . .
H84A H 0.248450 -0.114460 0.072646 0.039 Uiso 1 1 calc R . . . .
H84B H 0.193170 -0.094668 0.136432 0.039 Uiso 1 1 calc R . . . .
C88 C 0.4920(2) 0.73373(14) 0.2883(2) 0.0755(9) Uani 1 1 d . . . . .
H88A H 0.441474 0.698898 0.303502 0.113 Uiso 1 1 calc GR . . . .
H88B H 0.485042 0.783960 0.305197 0.113 Uiso 1 1 calc GR . . . .
H88C H 0.568724 0.729083 0.309352 0.113 Uiso 1 1 calc GR . . . .
C87 C 0.4636(2) 0.71768(17) 0.2091(2) 0.0756(9) Uani 1 1 d . . . . .
H87A H 0.385770 0.721437 0.187399 0.091 Uiso 1 1 calc R . . . .
H87B H 0.512862 0.753573 0.193234 0.091 Uiso 1 1 calc R . . . .
C91 C 1.4881(3) 0.97655(19) 0.5538(2) 0.0332(8) Uani 0.5 1 d . . . A 2
H91A H 1.562746 0.979851 0.587568 0.040 Uiso 0.5 1 calc R . . A 2
H91B H 1.451120 0.923810 0.537817 0.040 Uiso 0.5 1 calc R . . A 2
C91A C 1.4340(3) 1.01742(19) 0.5413(2) 0.0332(8) Uani 0.5 1 d . . . A 1
H91C H 1.362940 1.021744 0.507936 0.040 Uiso 0.5 1 calc R . . A 1
H91D H 1.469723 1.066969 0.571910 0.040 Uiso 0.5 1 calc R . . A 1
C89 C 0.4636(6) 0.6398(2) 0.1105(3) 0.098(3) Uani 0.763(10) 1 d . . . B 1
H89A H 0.518437 0.678735 0.102452 0.118 Uiso 0.763(10) 1 calc R . . B 1
H89B H 0.388058 0.644484 0.084247 0.118 Uiso 0.763(10) 1 calc R . . B 1
C90 C 0.4816(10) 0.5669(4) 0.0838(4) 0.156(5) Uani 0.763(10) 1 d . . . B 1
H90A H 0.460025 0.556649 0.030576 0.234 Uiso 0.763(10) 1 calc GR . . B 1
H90B H 0.436496 0.529395 0.099770 0.234 Uiso 0.763(10) 1 calc GR . . B 1
H90C H 0.560387 0.565985 0.103164 0.234 Uiso 0.763(10) 1 calc GR . . B 1
C92A C 1.4057(4) 0.9679(3) 0.5910(2) 0.0465(11) Uani 0.5 1 d . . . A 1
H92A H 1.357485 0.921253 0.561620 0.070 Uiso 0.5 1 calc GR . . A 1
H92B H 1.367164 0.992022 0.621748 0.070 Uiso 0.5 1 calc GR . . A 1
H92C H 1.474290 0.958449 0.621598 0.070 Uiso 0.5 1 calc GR . . A 1
C92 C 1.4228(4) 1.0147(3) 0.5952(2) 0.0440(10) Uani 0.5 1 d . . . A 2
H92D H 1.352507 1.018104 0.561479 0.066 Uiso 0.5 1 calc GR . . A 2
H92E H 1.465824 1.064215 0.620221 0.066 Uiso 0.5 1 calc GR . . A 2
H92F H 1.407386 0.986634 0.631043 0.066 Uiso 0.5 1 calc GR . . A 2
C89A C 0.4219(9) 0.5905(7) 0.1143(6) 0.049(4) Uani 0.237(10) 1 d . . . B 2
H89C H 0.398706 0.540564 0.122607 0.059 Uiso 0.237(10) 1 calc R . . B 2
H89D H 0.357016 0.604761 0.083317 0.059 Uiso 0.237(10) 1 calc R . . B 2
C90A C 0.5167(14) 0.5950(13) 0.0816(9) 0.082(9) Uani 0.237(10) 1 d . . . B 2
H90D H 0.490079 0.566172 0.031717 0.123 Uiso 0.237(10) 1 calc GR . . B 2
H90E H 0.576120 0.575279 0.110595 0.123 Uiso 0.237(10) 1 calc GR . . B 2
H90F H 0.545524 0.646431 0.081385 0.123 Uiso 0.237(10) 1 calc GR . . B 2

loop_
_atom_site_aniso_label
_atom_site_aniso_U_11
_atom_site_aniso_U_22
_atom_site_aniso_U_33
_atom_site_aniso_U_23
_atom_site_aniso_U_13
_atom_site_aniso_U_12
Y1 0.01235(6) 0.01071(6) 0.01120(6) 0.00200(4) 0.00407(4) 0.00124(4)
Y2 0.01217(6) 0.01109(6) 0.01279(6) 0.00169(4) 0.00411(5) 0.00186(4)
P1 0.01587(16) 0.01170(15) 0.01154(15) 0.00321(12) 0.00488(12) 0.00307(12)
P2 0.01257(15) 0.01349(16) 0.01369(15) 0.00053(12) 0.00464(12) 0.00030(12)
O1 0.0146(5) 0.0180(5) 0.0157(5) 0.0045(4) 0.0060(4) 0.0016(4)
O2 0.0218(5) 0.0128(5) 0.0173(5) 0.0023(4) 0.0036(4) 0.0045(4)
N1 0.0192(6) 0.0136(5) 0.0141(5) 0.0028(4) 0.0077(4) 0.0047(4)
N3 0.0148(5) 0.0154(5) 0.0154(5) 0.0007(4) 0.0055(4) 0.0034(4)
N2 0.0173(5) 0.0115(5) 0.0124(5) 0.0028(4) 0.0049(4) 0.0017(4)
C19 0.0170(6) 0.0174(7) 0.0260(7) 0.0088(6) 0.0123(6) 0.0063(5)
N4 0.0171(6) 0.0161(6) 0.0146(5) -0.0002(4) 0.0052(5) -0.0036(4)
C77 0.0139(6) 0.0141(6) 0.0186(6) 0.0047(5) 0.0033(5) 0.0030(5)
C54 0.0269(8) 0.0143(6) 0.0229(7) 0.0034(5) 0.0134(6) 0.0040(5)
C25 0.0132(6) 0.0128(6) 0.0139(6) 0.0011(5) 0.0009(5) 0.0008(5)
C24 0.0142(6) 0.0128(6) 0.0154(6) 0.0017(5) 0.0032(5) 0.0004(5)
C78 0.0185(7) 0.0183(7) 0.0180(7) 0.0022(5) 0.0020(5) 0.0028(5)
C66 0.0137(6) 0.0115(6) 0.0197(6) 0.0031(5) 0.0045(5) 0.0029(5)
C34 0.0171(6) 0.0185(7) 0.0138(6) -0.0004(5) 0.0016(5) 0.0013(5)
C68 0.0126(6) 0.0153(6) 0.0166(6) 0.0067(5) 0.0046(5) 0.0038(5)
C73 0.0236(8) 0.0325(9) 0.0319(8) 0.0063(7) 0.0120(7) 0.0156(7)
C3 0.0195(7) 0.0147(6) 0.0138(6) 0.0050(5) 0.0071(5) 0.0051(5)
C37 0.0144(6) 0.0162(6) 0.0189(6) 0.0059(5) 0.0001(5) 0.0008(5)
O4 0.0454(13) 0.154(3) 0.0311(11) 0.0077(15) 0.0042(10) 0.0509(16)
C46 0.0164(6) 0.0160(6) 0.0172(6) -0.0017(5) 0.0049(5) -0.0006(5)
C67 0.0129(6) 0.0133(6) 0.0193(6) 0.0058(5) 0.0054(5) 0.0027(5)
C35 0.0227(7) 0.0251(7) 0.0133(6) 0.0023(5) 0.0040(5) 0.0030(6)
C80 0.0191(7) 0.0202(7) 0.0175(6) 0.0079(5) 0.0083(5) 0.0083(5)
C20 0.0174(6) 0.0130(6) 0.0189(6) 0.0034(5) 0.0082(5) 0.0044(5)
C18 0.0183(7) 0.0129(6) 0.0337(8) 0.0052(6) 0.0134(6) 0.0015(5)
C16 0.0154(6) 0.0165(6) 0.0184(6) 0.0020(5) 0.0071(5) 0.0015(5)
C79 0.0232(7) 0.0223(7) 0.0149(6) 0.0024(5) 0.0054(6) 0.0072(6)
C28 0.0176(7) 0.0137(6) 0.0225(7) -0.0001(5) 0.0057(6) 0.0030(5)
C31 0.0192(7) 0.0111(6) 0.0195(7) 0.0021(5) 0.0055(5) 0.0009(5)
C36 0.0200(7) 0.0230(7) 0.0180(7) 0.0096(6) 0.0027(6) 0.0019(5)
C69 0.0129(6) 0.0131(6) 0.0164(6) 0.0052(5) 0.0051(5) 0.0039(5)
C52 0.0184(7) 0.0178(7) 0.0297(8) 0.0034(6) 0.0093(6) 0.0062(5)
C51 0.0165(6) 0.0171(7) 0.0213(7) 0.0012(5) 0.0054(5) 0.0042(5)
C33 0.0255(8) 0.0143(7) 0.0315(8) 0.0018(6) 0.0021(7) -0.0028(6)
C62 0.0159(6) 0.0138(6) 0.0241(7) -0.0004(5) 0.0058(6) 0.0021(5)
C74 0.0134(6) 0.0179(7) 0.0260(7) 0.0077(6) 0.0073(6) 0.0012(5)
C38 0.0263(8) 0.0170(7) 0.0269(8) 0.0087(6) 0.0045(6) 0.0042(6)
C82 0.0137(6) 0.0202(7) 0.0244(7) 0.0027(6) 0.0042(6) -0.0003(5)
C21 0.0293(8) 0.0209(7) 0.0310(8) 0.0148(6) 0.0138(7) 0.0072(6)
C53 0.0242(7) 0.0173(7) 0.0314(8) 0.0033(6) 0.0164(6) 0.0069(6)
C71 0.0145(6) 0.0188(7) 0.0209(7) 0.0012(5) 0.0075(5) 0.0033(5)
C5 0.0242(7) 0.0271(8) 0.0154(6) 0.0089(6) 0.0057(6) 0.0096(6)
C6 0.0276(8) 0.0219(7) 0.0191(7) 0.0073(6) 0.0130(6) 0.0110(6)
C8 0.0180(7) 0.0148(6) 0.0295(8) 0.0050(6) 0.0110(6) 0.0031(5)
C49 0.0259(8) 0.0298(8) 0.0284(8) -0.0097(7) 0.0117(7) 0.0028(6)
C70 0.0128(6) 0.0133(6) 0.0193(6) 0.0039(5) 0.0055(5) 0.0037(5)
C42 0.0198(7) 0.0331(9) 0.0341(9) 0.0098(7) 0.0139(7) 0.0064(6)
C47 0.0284(8) 0.0184(7) 0.0281(8) -0.0035(6) 0.0095(7) -0.0052(6)
C50 0.0160(6) 0.0108(6) 0.0191(6) 0.0024(5) 0.0070(5) 0.0026(5)
C61 0.0183(7) 0.0133(6) 0.0293(8) 0.0011(6) 0.0121(6) 0.0000(5)
C17 0.0153(6) 0.0150(6) 0.0281(7) -0.0016(6) 0.0093(6) -0.0002(5)
C10 0.0322(9) 0.0178(7) 0.0442(10) -0.0011(7) 0.0250(8) 0.0060(6)
C01L 0.0188(6) 0.0138(6) 0.0124(6) 0.0022(5) 0.0048(5) 0.0016(5)
C39 0.0326(8) 0.0205(7) 0.0180(7) -0.0023(6) 0.0079(6) 0.0045(6)
C22 0.0326(9) 0.0185(7) 0.0352(9) -0.0062(7) 0.0115(7) -0.0067(6)
C32 0.0314(8) 0.0150(7) 0.0228(7) 0.0066(6) 0.0095(6) 0.0021(6)
C63 0.0166(6) 0.0158(6) 0.0186(6) 0.0019(5) 0.0071(5) 0.0012(5)
C57 0.0394(9) 0.0302(9) 0.0242(8) -0.0003(7) 0.0161(7) 0.0107(7)
C26 0.0125(6) 0.0128(6) 0.0151(6) 0.0019(5) 0.0015(5) 0.0009(5)
C15 0.0125(6) 0.0125(6) 0.0183(6) 0.0031(5) 0.0074(5) 0.0033(5)
C64 0.0206(7) 0.0204(7) 0.0265(8) 0.0002(6) 0.0018(6) -0.0036(6)
C59 0.0241(7) 0.0186(7) 0.0174(7) -0.0010(5) 0.0091(6) -0.0029(6)
C4 0.0316(8) 0.0186(7) 0.0222(7) 0.0068(6) 0.0128(6) 0.0009(6)
C9 0.0216(7) 0.0150(7) 0.0449(10) 0.0052(6) 0.0160(7) 0.0052(6)
C23 0.0123(6) 0.0149(6) 0.0160(6) 0.0022(5) 0.0039(5) 0.0007(5)
C60 0.0241(7) 0.0145(6) 0.0238(7) 0.0021(5) 0.0137(6) 0.0013(5)
C11 0.0307(8) 0.0165(7) 0.0297(8) -0.0015(6) 0.0199(7) 0.0003(6)
C27 0.0123(6) 0.0136(6) 0.0164(6) 0.0016(5) 0.0028(5) 0.0020(5)
C56 0.0201(8) 0.0388(10) 0.0390(10) -0.0001(8) 0.0069(7) 0.0142(7)
C55 0.0178(7) 0.0161(6) 0.0192(7) 0.0028(5) 0.0066(5) 0.0028(5)
C30 0.0201(7) 0.0237(8) 0.0385(9) 0.0005(7) 0.0065(7) 0.0096(6)
C75 0.0162(7) 0.0219(7) 0.0341(9) 0.0015(6) 0.0076(6) -0.0017(6)
C48 0.0341(9) 0.0279(8) 0.0173(7) -0.0004(6) -0.0016(6) 0.0014(7)
C72 0.0226(7) 0.0312(8) 0.0225(7) -0.0009(6) 0.0109(6) 0.0080(6)
C44 0.0164(6) 0.0184(7) 0.0158(6) 0.0014(5) 0.0043(5) 0.0052(5)
C81 0.0230(7) 0.0341(9) 0.0222(7) 0.0069(6) 0.0129(6) 0.0082(6)
C1 0.0191(7) 0.0145(6) 0.0164(6) 0.0037(5) 0.0068(5) 0.0059(5)
C43 0.0143(6) 0.0213(7) 0.0221(7) 0.0053(6) 0.0048(5) 0.0021(5)
C58 0.0166(6) 0.0136(6) 0.0193(7) 0.0005(5) 0.0087(5) 0.0006(5)
C7 0.0170(6) 0.0103(6) 0.0228(7) 0.0014(5) 0.0107(5) 0.0002(5)
C29 0.0342(9) 0.0249(8) 0.0237(8) -0.0017(6) 0.0111(7) 0.0105(7)
C12 0.0267(7) 0.0132(6) 0.0220(7) 0.0017(5) 0.0131(6) 0.0023(5)
C65 0.0377(9) 0.0218(8) 0.0275(8) 0.0037(6) 0.0184(7) -0.0044(7)
C40 0.0239(7) 0.0275(8) 0.0170(7) 0.0076(6) 0.0091(6) 0.0022(6)
C14 0.0543(12) 0.0262(9) 0.0332(9) -0.0016(7) 0.0294(9) 0.0057(8)
O3 0.0972(16) 0.0834(15) 0.0646(13) 0.0131(11) -0.0043(11) 0.0421(13)
C41 0.0257(8) 0.0288(8) 0.0296(8) 0.0099(7) 0.0147(7) 0.0016(6)
C86 0.0231(7) 0.0182(7) 0.0255(7) 0.0091(6) 0.0036(6) 0.0058(6)
C83 0.0427(10) 0.0176(7) 0.0182(7) -0.0009(6) 0.0016(7) 0.0069(7)
C76 0.0217(8) 0.0344(9) 0.0483(11) 0.0256(8) 0.0101(7) 0.0008(7)
C85 0.0349(9) 0.0177(7) 0.0421(10) 0.0065(7) 0.0085(8) 0.0105(7)
C13 0.0370(10) 0.0259(9) 0.0629(13) 0.0122(9) 0.0200(9) 0.0189(8)
C45 0.0225(7) 0.0205(7) 0.0148(6) 0.0006(5) 0.0066(6) -0.0064(5)
C84 0.0407(10) 0.0180(8) 0.0334(9) 0.0002(7) 0.0055(8) 0.0028(7)
C88 0.0566(16) 0.0404(13) 0.136(3) 0.0090(16) 0.0505(18) 0.0011(11)
C87 0.0528(15) 0.0687(18) 0.128(3) 0.0502(19) 0.0438(18) 0.0206(13)
C91 0.0257(17) 0.0262(17) 0.040(2) -0.0008(15) 0.0007(15) 0.0058(13)
C91A 0.0320(18) 0.0234(16) 0.042(2) 0.0026(15) 0.0082(16) 0.0076(14)
C89 0.153(5) 0.047(2) 0.069(3) 0.028(2) -0.012(3) 0.010(3)
C90 0.294(15) 0.073(4) 0.064(4) 0.005(3) -0.009(7) 0.055(7)
C92A 0.067(3) 0.037(2) 0.034(2) 0.0076(19) 0.009(2) 0.019(2)
C92 0.039(2) 0.049(3) 0.040(2) 0.002(2) 0.0076(18) 0.011(2)
C89A 0.052(6) 0.056(8) 0.039(5) 0.017(5) 0.017(4) 0.001(5)
C90A 0.054(7) 0.15(3) 0.038(7) 0.020(11) 0.032(6) -0.012(10)

loop_
_atom_type_symbol
_atom_type_description
_atom_type_scat_dispersion_real
_atom_type_scat_dispersion_imag
_atom_type_scat_source
C C 0.0033 0.0016 'International Tables Vol C Tables 4.2.6.8 and 6.1.1.4'
H H 0.0000 0.0000 'International Tables Vol C Tables 4.2.6.8 and 6.1.1.4'
N N 0.0061 0.0033 'International Tables Vol C Tables 4.2.6.8 and 6.1.1.4'
O O 0.0106 0.0060 'International Tables Vol C Tables 4.2.6.8 and 6.1.1.4'
P P 0.1023 0.0942 'International Tables Vol C Tables 4.2.6.8 and 6.1.1.4'
Y Y -2.7962 3.5667 'International Tables Vol C Tables 4.2.6.8 and 6.1.1.4'

loop_
_geom_angle_atom_site_label_1
_geom_angle_atom_site_label_2
_geom_angle_atom_site_label_3
_geom_angle
_geom_angle_site_symmetry_1
_geom_angle_site_symmetry_3
_geom_angle_publ_flag
O1 Y1 P1 129.83(3) . . ?
O1 Y1 C25 96.59(4) . . ?
O1 Y1 C24 123.69(4) . . ?
O1 Y1 C26 96.83(4) . . ?
O1 Y1 C23 145.25(4) . . ?
O1 Y1 C27 123.84(4) . . ?
N1 Y1 P1 60.45(3) . . ?
N1 Y1 O1 88.14(4) . . ?
N1 Y1 N2 96.49(4) . . ?
N1 Y1 C25 113.55(4) . . ?
N1 Y1 C24 97.16(4) . . ?
N1 Y1 C26 144.75(4) . . ?
N1 Y1 C23 112.63(4) . . ?
N1 Y1 C27 143.28(4) . . ?
N2 Y1 P1 60.02(3) . . ?
N2 Y1 O1 89.24(4) . . ?
N2 Y1 C25 149.50(4) . . ?
N2 Y1 C24 144.60(4) . . ?
N2 Y1 C26 118.37(4) . . ?
N2 Y1 C23 114.25(4) . . ?
N2 Y1 C27 101.02(4) . . ?
C25 Y1 P1 130.52(3) . . ?
C25 Y1 C26 31.27(4) . . ?
C24 Y1 P1 99.80(3) . . ?
C24 Y1 C25 30.94(4) . . ?
C24 Y1 C26 51.48(4) . . ?
C24 Y1 C27 51.76(4) . . ?
C26 Y1 P1 131.83(3) . . ?
C23 Y1 P1 84.88(3) . . ?
C23 Y1 C25 50.20(4) . . ?
C23 Y1 C24 30.71(4) . . ?
C23 Y1 C26 50.09(4) . . ?
C23 Y1 C27 30.67(4) . . ?
C27 Y1 P1 101.71(3) . . ?
C27 Y1 C25 51.35(4) . . ?
C27 Y1 C26 30.67(4) . . ?
O2 Y2 P2 134.53(3) . . ?
O2 Y2 C66 142.68(4) . . ?
O2 Y2 C68 93.76(4) . . ?
O2 Y2 C67 120.58(4) . . ?
O2 Y2 C69 94.95(4) . . ?
O2 Y2 C70 122.28(4) . . ?
N3 Y2 P2 60.48(3) . . ?
N3 Y2 O2 91.67(4) . . ?
N3 Y2 C66 112.36(4) . . ?
N3 Y2 C68 118.08(4) . . ?
N3 Y2 C67 99.64(4) . . ?
N3 Y2 C69 148.72(4) . . ?
N3 Y2 C70 142.78(4) . . ?
N4 Y2 P2 60.08(3) . . ?
N4 Y2 O2 91.02(4) . . ?
N4 Y2 N3 95.43(4) . . ?
N4 Y2 C66 113.42(4) . . ?
N4 Y2 C68 145.93(4) . . ?
N4 Y2 C67 144.19(4) . . ?
N4 Y2 C69 114.94(4) . . ?
N4 Y2 C70 98.44(4) . . ?
C66 Y2 P2 82.79(3) . . ?
C66 Y2 C68 50.18(4) . . ?
C66 Y2 C67 30.83(4) . . ?
C66 Y2 C69 49.89(4) . . ?
C66 Y2 C70 30.82(4) . . ?
C68 Y2 P2 130.28(3) . . ?
C68 Y2 C69 31.04(4) . . ?
C67 Y2 P2 100.28(3) . . ?
C67 Y2 C68 30.81(4) . . ?
C67 Y2 C69 51.17(4) . . ?
C67 Y2 C70 51.88(4) . . ?
C69 Y2 P2 127.98(3) . . ?
C70 Y2 P2 97.74(3) . . ?
C70 Y2 C68 51.29(4) . . ?
C70 Y2 C69 30.50(4) . . ?
C3 P1 Y1 169.92(5) . . ?
C01L P1 Y1 79.86(4) . . ?
C01L P1 C3 107.18(6) . . ?
C01L P1 C1 104.22(6) . . ?
C1 P1 Y1 79.16(4) . . ?
C1 P1 C3 105.44(6) . . ?
C46 P2 Y2 170.36(5) . . ?
C44 P2 Y2 79.23(4) . . ?
C44 P2 C46 106.23(6) . . ?
C45 P2 Y2 79.52(5) . . ?
C45 P2 C46 106.46(6) . . ?
C45 P2 C44 102.85(7) . . ?
C43 O1 Y1 116.93(8) . . ?
C40 O1 Y1 133.68(8) . . ?
C40 O1 C43 109.36(10) . . ?
C86 O2 Y2 117.25(8) . . ?
C83 O2 Y2 133.31(8) . . ?
C83 O2 C86 109.18(11) . . ?
C1 N1 Y1 113.28(8) . . ?
C7 N1 Y1 130.41(9) . . ?
C7 N1 C1 116.30(11) . . ?
C50 N3 Y2 131.21(9) . . ?
C50 N3 C44 115.61(11) . . ?
C44 N3 Y2 112.95(8) . . ?
C01L N2 Y1 114.25(8) . . ?
C15 N2 Y1 129.42(9) . . ?
C15 N2 C01L 116.33(11) . . ?
C20 C19 C18 119.41(13) . . ?
C20 C19 C21 120.08(13) . . ?
C18 C19 C21 120.50(13) . . ?
C58 N4 Y2 130.20(9) . . ?
C58 N4 C45 115.54(11) . . ?
C45 N4 Y2 114.22(8) . . ?
C78 C77 C69 117.56(12) . . ?
C78 C77 C82 119.45(12) . . ?
C69 C77 C82 122.94(12) . . ?
C53 C54 C57 120.01(14) . . ?
C55 C54 C53 119.30(14) . . ?
C55 C54 C57 120.69(14) . . ?
C24 C25 Y1 73.29(7) . . ?
C24 C25 C26 107.97(11) . . ?
C34 C25 Y1 120.28(9) . . ?
C34 C25 C24 132.27(13) . . ?
C34 C25 C26 119.67(12) . . ?
C26 C25 Y1 75.07(7) . . ?
C25 C24 Y1 75.77(7) . . ?
C25 C24 C31 128.86(12) . . ?
C31 C24 Y1 119.80(9) . . ?
C23 C24 Y1 74.20(7) . . ?
C23 C24 C25 106.19(11) . . ?
C23 C24 C31 124.70(12) . . ?
C77 C78 C79 122.50(13) . . ?
C67 C66 Y2 75.43(8) . . ?
C67 C66 C70 111.70(12) . . ?
C70 C66 Y2 76.16(8) . . ?
C25 C34 C39 122.85(13) . . ?
C35 C34 C25 117.67(13) . . ?
C35 C34 C39 119.40(13) . . ?
C67 C68 Y2 72.31(7) . . ?
C67 C68 C80 132.64(12) . . ?
C67 C68 C69 107.64(11) . . ?
C80 C68 Y2 121.58(9) . . ?
C80 C68 C69 119.57(12) . . ?
C69 C68 Y2 75.33(7) . . ?
C5 C3 P1 111.22(10) . . ?
C5 C3 C6 110.67(12) . . ?
C5 C3 C4 110.34(12) . . ?
C6 C3 P1 108.14(9) . . ?
C6 C3 C4 108.62(12) . . ?
C4 C3 P1 107.75(9) . . ?
C36 C37 C38 119.60(13) . . ?
C36 C37 C26 117.41(13) . . ?
C26 C37 C38 122.96(13) . . ?
C91 O4 C91A 51.2(2) 2_876 2_876 ?
C91 O4 C91A 128.8(2) . 2_876 ?
C91A O4 C91A 180.0(3) . 2_876 ?
C49 C46 P2 108.65(10) . . ?
C49 C46 C47 108.43(13) . . ?
C47 C46 P2 107.39(10) . . ?
C48 C46 P2 111.52(10) . . ?
C48 C46 C49 110.59(13) . . ?
C48 C46 C47 110.14(13) . . ?
C66 C67 Y2 73.75(8) . . ?
C66 C67 C68 106.41(11) . . ?
C66 C67 C74 123.86(12) . . ?
C68 C67 Y2 76.88(7) . . ?
C68 C67 C74 129.31(12) . . ?
C74 C67 Y2 120.55(9) . . ?
C34 C35 C36 122.59(14) . . ?
C68 C80 C81 122.66(13) . . ?
C79 C80 C68 117.89(13) . . ?
C79 C80 C81 119.41(13) . . ?
C19 C20 C15 122.48(13) . . ?
C17 C18 C19 119.83(13) . . ?
C17 C16 C15 121.28(13) . . ?
C80 C79 C78 122.42(13) . . ?
C27 C28 C30 110.85(12) . . ?
C27 C28 C29 112.72(12) . . ?
C29 C28 C30 109.44(13) . . ?
C24 C31 C33 111.33(12) . . ?
C24 C31 C32 112.52(11) . . ?
C32 C31 C33 108.74(12) . . ?
C37 C36 C35 122.71(13) . . ?
C77 C69 Y2 123.91(9) . . ?
C77 C69 C68 119.98(12) . . ?
C68 C69 Y2 73.63(7) . . ?
C70 C69 Y2 72.31(7) . . ?
C70 C69 C77 131.82(12) . . ?
C70 C69 C68 107.98(11) . . ?
C51 C52 C56 119.75(14) . . ?
C53 C52 C51 119.55(14) . . ?
C53 C52 C56 120.70(14) . . ?
C52 C51 C50 121.78(14) . . ?
C61 C62 C64 120.29(13) . . ?
C63 C62 C61 119.68(13) . . ?
C63 C62 C64 120.03(14) . . ?
C67 C74 C75 112.16(12) . . ?
C67 C74 C76 110.94(12) . . ?
C75 C74 C76 108.95(13) . . ?
C52 C53 C54 120.65(13) . . ?
C70 C71 C73 109.03(12) . . ?
C70 C71 C72 112.98(12) . . ?
C72 C71 C73 109.86(12) . . ?
C9 C8 C7 121.06(15) . . ?
C66 C70 Y2 73.02(8) . . ?
C66 C70 C69 106.20(12) . . ?
C66 C70 C71 123.70(12) . . ?
C69 C70 Y2 77.19(7) . . ?
C69 C70 C71 129.02(12) . . ?
C71 C70 Y2 124.26(9) . . ?
C43 C42 C41 102.68(12) . . ?
N3 C50 C51 124.48(13) . . ?
N3 C50 C55 118.81(12) . . ?
C51 C50 C55 116.70(12) . . ?
C60 C61 C62 120.07(13) . . ?
C18 C17 C16 120.34(13) . . ?
C18 C17 C22 120.27(14) . . ?
C16 C17 C22 119.38(14) . . ?
C9 C10 C11 120.60(14) . . ?
N2 C01L P1 104.96(9) . . ?
C62 C63 C58 121.86(13) . . ?
C25 C26 Y1 73.66(7) . . ?
C37 C26 Y1 120.95(9) . . ?
C37 C26 C25 119.92(12) . . ?
C27 C26 Y1 73.37(7) . . ?
C27 C26 C25 107.68(11) . . ?
C27 C26 C37 132.33(13) . . ?
N2 C15 C20 118.14(12) . . ?
N2 C15 C16 125.25(12) . . ?
C16 C15 C20 116.61(12) . . ?
C60 C59 C58 121.54(13) . . ?
C8 C9 C13 119.45(16) . . ?
C10 C9 C8 120.08(15) . . ?
C10 C9 C13 120.46(15) . . ?
C24 C23 Y1 75.09(8) . . ?
C24 C23 C27 111.71(12) . . ?
C27 C23 Y1 75.78(8) . . ?
C61 C60 C59 119.96(14) . . ?
C61 C60 C65 120.66(13) . . ?
C59 C60 C65 119.37(14) . . ?
C10 C11 C14 120.69(14) . . ?
C12 C11 C10 119.04(15) . . ?
C12 C11 C14 120.26(15) . . ?
C28 C27 Y1 122.40(9) . . ?
C26 C27 Y1 75.96(8) . . ?
C26 C27 C28 128.57(12) . . ?
C23 C27 Y1 73.54(8) . . ?
C23 C27 C28 124.49(12) . . ?
C23 C27 C26 106.40(12) . . ?
C54 C55 C50 121.98(13) . . ?
N3 C44 P2 106.21(9) . . ?
N1 C1 P1 105.72(9) . . ?
O1 C43 C42 104.71(12) . . ?
N4 C58 C63 118.51(12) . . ?
N4 C58 C59 124.61(13) . . ?
C59 C58 C63 116.89(12) . . ?
N1 C7 C8 124.97(13) . . ?
N1 C7 C12 118.22(13) . . ?
C8 C7 C12 116.81(13) . . ?
C11 C12 C7 122.33(14) . . ?
O1 C40 C41 104.93(12) . . ?
C87 O3 C89 105.0(3) . . ?
C87 O3 C89A 131.8(5) . . ?
C40 C41 C42 102.06(12) . . ?
O2 C86 C85 104.66(12) . . ?
O2 C83 C84 105.16(12) . . ?
C86 C85 C84 103.03(13) . . ?
N4 C45 P2 105.15(9) . . ?
C83 C84 C85 101.60(14) . . ?
O3 C87 C88 108.6(2) . . ?
O4 C91 C92 116.4(3) . . ?
O4 C91A C92A 120.2(3) . . ?
O3 C89 C90 107.7(4) . . ?
C90A C89A O3 100.9(10) . . ?

loop_
_geom_bond_atom_site_label_1
_geom_bond_atom_site_label_2
_geom_bond_distance
_geom_bond_site_symmetry_2
_geom_bond_publ_flag
Y1 P1 2.9004(5) . ?
Y1 O1 2.3333(10) . ?
Y1 N1 2.2555(12) . ?
Y1 N2 2.2566(11) . ?
Y1 C25 2.7063(13) . ?
Y1 C24 2.6740(13) . ?
Y1 C26 2.7250(13) . ?
Y1 C23 2.6627(13) . ?
Y1 C27 2.6914(13) . ?
Y2 P2 2.9078(5) . ?
Y2 O2 2.3329(10) . ?
Y2 N3 2.2662(12) . ?
Y2 N4 2.2490(12) . ?
Y2 C66 2.6440(13) . ?
Y2 C68 2.7247(13) . ?
Y2 C67 2.6655(13) . ?
Y2 C69 2.7472(13) . ?
Y2 C70 2.6842(13) . ?
P1 C3 1.8579(14) . ?
P1 C01L 1.8504(14) . ?
P1 C1 1.8552(14) . ?
P2 C46 1.8637(14) . ?
P2 C44 1.8525(14) . ?
P2 C45 1.8491(14) . ?
O1 C43 1.4765(17) . ?
O1 C40 1.4542(16) . ?
O2 C86 1.4738(17) . ?
O2 C83 1.4574(18) . ?
N1 C1 1.4618(17) . ?
N1 C7 1.3816(17) . ?
N3 C50 1.3851(17) . ?
N3 C44 1.4657(17) . ?
N2 C01L 1.4633(17) . ?
N2 C15 1.3827(17) . ?
C19 C20 1.3828(19) . ?
C19 C18 1.397(2) . ?
C19 C21 1.507(2) . ?
N4 C58 1.3825(17) . ?
N4 C45 1.4672(17) . ?
C77 C78 1.371(2) . ?
C77 C69 1.4343(18) . ?
C77 C82 1.5083(19) . ?
C54 C53 1.397(2) . ?
C54 C57 1.508(2) . ?
C54 C55 1.389(2) . ?
C25 C24 1.4355(19) . ?
C25 C34 1.4346(19) . ?
C25 C26 1.4638(18) . ?
C24 C31 1.5242(18) . ?
C24 C23 1.4132(19) . ?
C78 C79 1.419(2) . ?
C66 C67 1.4113(19) . ?
C66 C70 1.4162(18) . ?
C34 C35 1.370(2) . ?
C34 C39 1.504(2) . ?
C68 C67 1.4330(19) . ?
C68 C80 1.4348(19) . ?
C68 C69 1.4643(18) . ?
C73 C71 1.535(2) . ?
C3 C5 1.5275(19) . ?
C3 C6 1.5339(19) . ?
C3 C4 1.5363(19) . ?
C37 C36 1.369(2) . ?
C37 C38 1.508(2) . ?
C37 C26 1.4375(19) . ?
O4 C91 1.237(4) . ?
O4 C91 1.237(4) 2_876 ?
O4 C91A 1.359(4) . ?
O4 C91A 1.359(4) 2_876 ?
C46 C49 1.533(2) . ?
C46 C47 1.534(2) . ?
C46 C48 1.524(2) . ?
C67 C74 1.5221(18) . ?
C35 C36 1.413(2) . ?
C80 C79 1.368(2) . ?
C80 C81 1.508(2) . ?
C20 C15 1.4156(19) . ?
C18 C17 1.386(2) . ?
C16 C17 1.3995(19) . ?
C16 C15 1.4039(19) . ?
C28 C27 1.5164(19) . ?
C28 C30 1.537(2) . ?
C28 C29 1.526(2) . ?
C31 C33 1.532(2) . ?
C31 C32 1.527(2) . ?
C69 C70 1.4297(19) . ?
C52 C51 1.398(2) . ?
C52 C53 1.383(2) . ?
C52 C56 1.511(2) . ?
C51 C50 1.4081(19) . ?
C62 C61 1.396(2) . ?
C62 C63 1.3868(19) . ?
C62 C64 1.505(2) . ?
C74 C75 1.525(2) . ?
C74 C76 1.532(2) . ?
C71 C70 1.5169(18) . ?
C71 C72 1.527(2) . ?
C8 C9 1.397(2) . ?
C8 C7 1.409(2) . ?
C42 C43 1.514(2) . ?
C42 C41 1.517(2) . ?
C50 C55 1.4150(19) . ?
C61 C60 1.381(2) . ?
C17 C22 1.507(2) . ?
C10 C9 1.382(3) . ?
C10 C11 1.393(2) . ?
C63 C58 1.4120(19) . ?
C26 C27 1.4328(19) . ?
C59 C60 1.3994(19) . ?
C59 C58 1.403(2) . ?
C9 C13 1.510(2) . ?
C23 C27 1.4164(18) . ?
C60 C65 1.510(2) . ?
C11 C12 1.384(2) . ?
C11 C14 1.512(2) . ?
C7 C12 1.415(2) . ?
C40 C41 1.515(2) . ?
O3 C87 1.387(4) . ?
O3 C89 1.432(5) . ?
O3 C89A 1.543(12) . ?
C86 C85 1.513(2) . ?
C83 C84 1.516(2) . ?
C85 C84 1.517(2) . ?
C88 C87 1.462(4) . ?
C91 C92 1.499(6) . ?
C91A C92A 1.515(6) . ?
C89 C90 1.470(10) . ?
C89A C90A 1.511(17) . ?
